data_7103001
loop_
_publ_author_name
'Gandon, Vincent'
'Aubert, Corinne'
'Malacria, Max'
'Vollhardt, K Peter C'

_publ_section_title
;
 Cobalt-mediated regio- and stereoselective assembly of dienamides by
 hydroaminative alkyne coupling of alpha,omega-diynes.
;
_journal_issue 13
_journal_name_full 'Chemical communications (Cambridge, England)'
_journal_page_first 1599
_journal_page_last 1601
_journal_paper_doi 10.1039/b716841a
_journal_year 2008
_chemical_formula_moiety 'C28 H27 Co N2 '
_chemical_formula_sum 'C28 H27 Co N2'
_chemical_formula_weight 450.47
_space_group_IT_number 2
_symmetry_cell_setting triclinic
_symmetry_Int_Tables_number 2
_symmetry_space_group_name_Hall '-P 1'
_symmetry_space_group_name_H-M 'P -1'
_audit_creation_date 'Mon Sep 24 12:23:39 2007'
_audit_creation_method 'by teXsan'
_cell_angle_alpha 71.659(2)
_cell_angle_beta 76.963(2)
_cell_angle_gamma 84.780(2)
_cell_formula_units_Z 2
_cell_length_a 8.5711(9)
_cell_length_b 11.404(1)
_cell_length_c 11.822(1)
_cell_measurement_reflns_used 2066
_cell_measurement_temperature 156.2
_cell_measurement_theta_max 24.5
_cell_measurement_theta_min 3.5
_cell_volume 1068.4(2)
_computing_cell_refinement 'Bruker-AXS SAINT v6.40'
_computing_data_collection 'Bruker-AXS SMART v5.054'
_computing_data_reduction 'Bruker-AXS SAINT v6.40'
_computing_publication_material teXsan
_computing_structure_refinement teXsan
_computing_structure_solution SIR97
_diffrn_measured_fraction_theta_full 0.9669
_diffrn_measured_fraction_theta_max 0.9669
_diffrn_measurement_device_type 'Bruker SMART 1000'
_diffrn_measurement_method \w-scans
_diffrn_radiation_type 'Mo K\a'
_diffrn_radiation_wavelength 0.7107
_diffrn_reflns_av_R_equivalents 0.020
_diffrn_reflns_limit_h_max 10
_diffrn_reflns_limit_h_min 0
_diffrn_reflns_limit_k_max 13
_diffrn_reflns_limit_k_min -13
_diffrn_reflns_limit_l_max 14
_diffrn_reflns_limit_l_min -13
_diffrn_reflns_number 8102
_diffrn_reflns_theta_full 25.32
_diffrn_reflns_theta_max 25.32
_diffrn_standards_decay_% 0
_diffrn_standards_interval_count 0
_diffrn_standards_interval_time 0
_diffrn_standards_number 0
_exptl_absorpt_coefficient_mu 0.822
_exptl_absorpt_correction_T_max 0.976
_exptl_absorpt_correction_T_min 0.878
_exptl_absorpt_correction_type empirical
_exptl_absorpt_process_details 'Blessing, 1995'
_exptl_crystal_colour red
_exptl_crystal_density_diffrn 1.400
_exptl_crystal_density_method 'not measured'
_exptl_crystal_description blocklike
_exptl_crystal_F_000 472.00
_exptl_crystal_size_max 0.210
_exptl_crystal_size_mid 0.160
_exptl_crystal_size_min 0.030
_refine_diff_density_max 0.53
_refine_diff_density_min -0.24
_refine_ls_extinction_method none
_refine_ls_goodness_of_fit_ref 1.533
_refine_ls_hydrogen_treatment constr
_refine_ls_number_parameters 278
_refine_ls_number_reflns 2731
_refine_ls_R_factor_all 0.0631
_refine_ls_R_factor_gt 0.0371
_refine_ls_shift/su_max 0.0004
_refine_ls_structure_factor_coef F
_refine_ls_weighting_details 'w = 1/[\s^2^(Fo) + 0.00022|Fo|^2^]'
_refine_ls_weighting_scheme calc
_refine_ls_wR_factor_all 0.0423
_refine_ls_wR_factor_ref 0.0383
_reflns_number_gt 2731
_reflns_number_total 3773
_reflns_threshold_expression F^2^>3.0\s(F^2^)
_cod_data_source_file b716841a.txt
_cod_data_source_block Vincent_Gandon_vgad57_at_-
_cod_original_sg_symbol_H-M 'P -1 '
_cod_original_formula_sum 'C28 H27 Co N2 '
_cod_database_code 7103001

loop_
_symmetry_equiv_pos_as_xyz
x,y,z
-x,-y,-z

loop_
_atom_site_label
_atom_site_type_symbol
_atom_site_fract_x
_atom_site_fract_y
_atom_site_fract_z
_atom_site_U_iso_or_equiv
_atom_site_adp_type
_atom_site_occupancy
_atom_site_calc_flag
_atom_site_refinement_flags
_atom_site_disorder_assembly
_atom_site_disorder_group
Co1 Co 0.74004(5) 0.28501(4) 0.20014(4) 0.0274(1) Uani 1.00 d . . .
N1 N 0.8696(3) -0.0142(2) 0.3057(2) 0.0393(8) Uani 1.00 d . . .
N2 N 0.8506(3) 0.6481(2) 0.1386(2) 0.0349(7) Uani 1.00 d . . .
C1 C 0.9184(4) -0.1251(3) 0.2932(3) 0.044(1) Uani 1.00 d . . .
C2 C 1.0720(5) -0.1555(3) 0.2466(3) 0.050(1) Uani 1.00 d . . .
C3 C 1.1832(4) -0.0653(3) 0.2118(3) 0.048(1) Uani 1.00 d . . .
C4 C 1.1386(4) 0.0491(3) 0.2253(3) 0.0332(9) Uani 1.00 d . . .
C5 C 0.9799(3) 0.0747(3) 0.2708(2) 0.0276(8) Uani 1.00 d . . .
C6 C 0.9263(3) 0.2005(2) 0.2793(3) 0.0270(8) Uani 1.00 d . . .
C7 C 1.0590(3) 0.2912(2) 0.2491(3) 0.0284(8) Uani 1.00 d . . .
C8 C 1.1396(3) 0.2715(3) 0.3566(3) 0.0362(9) Uani 1.00 d . . .
C9 C 1.1306(4) 0.3787(3) 0.3865(3) 0.0398(10) Uani 1.00 d . . .
C10 C 1.0538(4) 0.4781(3) 0.3090(3) 0.043(1) Uani 1.00 d . . .
C11 C 0.9957(3) 0.4260(2) 0.2214(3) 0.0294(8) Uani 1.00 d . . .
C12 C 0.8135(3) 0.4300(2) 0.2398(2) 0.0265(8) Uani 1.00 d . . .
C13 C 0.7450(3) 0.5569(3) 0.1894(2) 0.0277(8) Uani 1.00 d . . .
C14 C 0.5813(4) 0.5823(3) 0.1908(3) 0.0336(9) Uani 1.00 d . . .
C15 C 0.5298(4) 0.7013(3) 0.1409(3) 0.0374(10) Uani 1.00 d . . .
C16 C 0.6384(4) 0.7940(3) 0.0893(3) 0.043(1) Uani 1.00 d . . .
C17 C 0.7968(4) 0.7628(3) 0.0891(3) 0.0426(10) Uani 1.00 d . . .
C18 C 0.7850(3) 0.2171(3) 0.3678(2) 0.0276(8) Uani 1.00 d . . .
C19 C 0.7054(4) 0.1154(3) 0.4785(3) 0.0376(9) Uani 1.00 d . . .
C20 C 0.5454(6) 0.1512(4) 0.5434(4) 0.037(1) Uiso 0.70 d P . .
C21 C 0.5562(6) 0.2794(4) 0.5570(4) 0.035(1) Uiso 0.70 d P . .
C22 C 0.591(2) 0.168(1) 0.578(1) 0.048(3) Uiso 0.30 d P . .
C23 C 0.490(2) 0.274(1) 0.526(1) 0.048(3) Uiso 0.30 d P . .
C24 C 0.5824(4) 0.3749(3) 0.4329(3) 0.0380(9) Uani 1.00 d . . .
C25 C 0.7256(3) 0.3418(3) 0.3455(3) 0.0273(8) Uani 1.00 d . . .
C26 C 0.7245(4) 0.1744(3) 0.0953(3) 0.0362(10) Uani 1.00 d . . .
C27 C 0.7733(4) 0.2936(3) 0.0197(3) 0.0329(9) Uani 1.00 d . . .
C28 C 0.6513(4) 0.3764(3) 0.0480(3) 0.0325(9) Uani 1.00 d . . .
C29 C 0.5266(4) 0.3101(3) 0.1382(3) 0.0379(10) Uani 1.00 d . . .
C30 C 0.5726(4) 0.1841(3) 0.1676(3) 0.0396(10) Uani 1.00 d . . .
C101 C 0.6497 0.2677 0.0938 0.0038 Uiso 0.00 d P . .
H1 H 0.8405 -0.1874 0.3186 0.0524 Uiso 1.00 calc . . .
H2 H 1.1002 -0.2354 0.2387 0.0598 Uiso 1.00 calc . . .
H3 H 1.2915 -0.0818 0.1783 0.0571 Uiso 1.00 calc . . .
H4 H 1.2167 0.1108 0.2034 0.0398 Uiso 1.00 calc . . .
H5 H 1.1366 0.2822 0.1808 0.0341 Uiso 1.00 calc . . .
H6 H 1.1880 0.1959 0.3969 0.0432 Uiso 0.50 calc P . .
H7 H 1.1713 0.3864 0.4522 0.0477 Uiso 1.00 calc . . .
H8 H 0.9654 0.5096 0.3564 0.0512 Uiso 0.50 calc P . .
H9 H 1.1274 0.5422 0.2645 0.0512 Uiso 0.50 calc P . .
H10 H 1.0412 0.4709 0.1397 0.0353 Uiso 1.00 calc . . .
H11 H 0.5065 0.5175 0.2260 0.0403 Uiso 1.00 calc . . .
H12 H 0.4191 0.7191 0.1422 0.0449 Uiso 1.00 calc . . .
H13 H 0.6052 0.8770 0.0549 0.0511 Uiso 1.00 calc . . .
H14 H 0.8730 0.8264 0.0516 0.0511 Uiso 1.00 calc . . .
H15 H 0.6909 0.0470 0.4525 0.0451 Uiso 1.00 calc . . .
H16 H 0.7748 0.0916 0.5346 0.0451 Uiso 1.00 calc . . .
H17 H 0.4668 0.1533 0.4975 0.0446 Uiso 1.00 calc . . .
H18 H 0.5166 0.0925 0.6217 0.0446 Uiso 1.00 calc . . .
H19 H 0.4594 0.2984 0.6062 0.0424 Uiso 1.00 calc . . .
H20 H 0.6433 0.2798 0.5944 0.0424 Uiso 1.00 calc . . .
H21 H 0.4894 0.3806 0.4002 0.0456 Uiso 1.00 calc . . .
H22 H 0.5999 0.4525 0.4414 0.0456 Uiso 1.00 calc . . .
H23 H 0.7846 0.0999 0.0970 0.0434 Uiso 1.00 calc . . .
H24 H 0.8704 0.3138 -0.0391 0.0395 Uiso 1.00 calc . . .
H25 H 0.6526 0.4635 0.0120 0.0390 Uiso 1.00 calc . . .
H26 H 0.4292 0.3440 0.1730 0.0455 Uiso 1.00 calc . . .
H27 H 0.5117 0.1176 0.2259 0.0475 Uiso 1.00 calc . . .
H28 H 1.0869 0.2081 0.4245 0.0435 Uiso 0.50 calc P . .
H29 H 1.2488 0.2481 0.3349 0.0435 Uiso 0.50 calc P . .
H30 H 1.0411 0.5610 0.3114 0.0513 Uiso 0.50 calc P . .

loop_
_atom_site_aniso_label
_atom_site_aniso_U_11
_atom_site_aniso_U_22
_atom_site_aniso_U_33
_atom_site_aniso_U_12
_atom_site_aniso_U_13
_atom_site_aniso_U_23
Co1 0.0245(2) 0.0273(2) 0.0297(2) -0.0006(2) -0.0068(2) -0.0068(2)
N1 0.045(2) 0.027(1) 0.044(2) -0.001(1) -0.011(1) -0.007(1)
N2 0.038(2) 0.025(1) 0.040(1) -0.002(1) -0.012(1) -0.003(1)
C1 0.058(2) 0.029(2) 0.045(2) -0.007(2) -0.013(2) -0.009(2)
C2 0.070(3) 0.026(2) 0.052(2) 0.007(2) -0.009(2) -0.014(2)
C3 0.045(2) 0.039(2) 0.054(2) 0.010(2) -0.005(2) -0.016(2)
C4 0.034(2) 0.025(2) 0.041(2) 0.004(1) -0.009(1) -0.012(1)
C5 0.031(2) 0.026(2) 0.026(2) -0.002(1) -0.010(1) -0.005(1)
C6 0.028(2) 0.022(2) 0.031(2) -0.002(1) -0.008(1) -0.006(1)
C7 0.025(2) 0.026(2) 0.034(2) 0.003(1) -0.007(1) -0.010(1)
C8 0.025(2) 0.040(2) 0.045(2) 0.000(1) -0.010(1) -0.012(2)
C9 0.035(2) 0.043(2) 0.048(2) -0.002(2) -0.019(2) -0.016(2)
C10 0.037(2) 0.038(2) 0.064(2) 0.002(2) -0.020(2) -0.026(2)
C11 0.028(2) 0.024(2) 0.033(2) -0.001(1) -0.005(1) -0.006(1)
C12 0.025(2) 0.028(2) 0.027(2) 0.001(1) -0.007(1) -0.009(1)
C13 0.031(2) 0.026(2) 0.028(2) 0.001(1) -0.008(1) -0.010(1)
C14 0.032(2) 0.029(2) 0.041(2) 0.002(1) -0.008(1) -0.012(1)
C15 0.039(2) 0.037(2) 0.044(2) 0.011(2) -0.018(2) -0.019(2)
C16 0.056(2) 0.030(2) 0.045(2) 0.012(2) -0.022(2) -0.011(2)
C17 0.049(2) 0.028(2) 0.045(2) 0.002(2) -0.010(2) -0.003(1)
C18 0.025(2) 0.034(2) 0.026(2) -0.004(1) -0.007(1) -0.010(1)
C19 0.048(2) 0.029(2) 0.033(2) -0.005(2) -0.007(2) -0.006(1)
C24 0.032(2) 0.039(2) 0.040(2) 0.002(1) -0.002(1) -0.014(1)
C25 0.023(2) 0.029(2) 0.032(2) 0.001(1) -0.008(1) -0.010(1)
C26 0.043(2) 0.033(2) 0.042(2) 0.006(2) -0.021(2) -0.019(1)
C27 0.034(2) 0.037(2) 0.029(2) 0.001(2) -0.008(1) -0.012(1)
C28 0.036(2) 0.031(2) 0.031(2) 0.002(1) -0.015(1) -0.005(1)
C29 0.028(2) 0.052(2) 0.038(2) 0.005(2) -0.014(2) -0.017(2)
C30 0.040(2) 0.041(2) 0.039(2) -0.019(2) -0.011(2) -0.006(1)

loop_
_atom_type_symbol
_atom_type_description
_atom_type_scat_dispersion_real
_atom_type_scat_dispersion_imag
_atom_type_scat_source
Co Co 0.349 0.972
;International Tables for Crystallography
(1992, Vol. C, Tables 4.2.6.8 and 6.1.1.1)
;
N N 0.006 0.003
;International Tables for Crystallography
(1992, Vol. C, Tables 4.2.6.8 and 6.1.1.1)
;
C C 0.003 0.002
;International Tables for Crystallography
(1992, Vol. C, Tables 4.2.6.8 and 6.1.1.1)
;
H H 0.000 0.000
;International Tables for Crystallography
(1992, Vol. C, Table 6.1.1.2)
;

loop_
_geom_angle_atom_site_label_1
_geom_angle_atom_site_label_2
_geom_angle_atom_site_label_3
_geom_angle
_geom_angle_site_symmetry_1
_geom_angle_site_symmetry_2
_geom_angle_site_symmetry_3
_geom_angle_publ_flag
C6 CO1 C12 80.6(1) . . . ?
C6 CO1 C101 135.93(8) . . . ?
C12 CO1 C101 136.03(7) . . . ?
C18 CO1 C101 148.07(9) . . . ?
C25 CO1 C101 148.41(8) . . . ?
C1 N1 C5 118.0(3) . . . ?
C13 N2 C17 118.7(3) . . . ?
N1 C1 C2 124.9(3) . . . ?
C1 C2 C3 116.9(3) . . . ?
C2 C3 C4 120.1(3) . . . ?
C3 C4 C5 120.2(3) . . . ?
N1 C5 C4 120.0(3) . . . ?
N1 C5 C6 118.7(3) . . . ?
C4 C5 C6 121.3(3) . . . ?
CO1 C6 C5 118.2(2) . . . ?
CO1 C6 C7 110.0(2) . . . ?
CO1 C6 C18 67.4(1) . . . ?
C5 C6 C7 115.3(2) . . . ?
C5 C6 C18 120.8(2) . . . ?
C7 C6 C18 116.0(2) . . . ?
C6 C7 C8 111.6(2) . . . ?
C6 C7 C11 112.1(2) . . . ?
C8 C7 C11 104.7(2) . . . ?
C7 C8 C9 109.5(2) . . . ?
C8 C9 C10 113.2(3) . . . ?
C9 C10 C11 107.2(3) . . . ?
C7 C11 C10 105.2(2) . . . ?
C7 C11 C12 110.2(2) . . . ?
C10 C11 C12 112.4(2) . . . ?
CO1 C12 C11 109.8(2) . . . ?
CO1 C12 C13 119.3(2) . . . ?
CO1 C12 C25 67.5(2) . . . ?
C11 C12 C13 113.6(2) . . . ?
C11 C12 C25 117.5(2) . . . ?
C13 C12 C25 121.0(2) . . . ?
N2 C13 C12 116.1(2) . . . ?
N2 C13 C14 120.1(2) . . . ?
C12 C13 C14 123.7(3) . . . ?
C13 C14 C15 119.7(3) . . . ?
C14 C15 C16 119.9(3) . . . ?
C15 C16 C17 117.6(3) . . . ?
N2 C17 C16 124.0(3) . . . ?
CO1 C18 C6 70.6(2) . . . ?
CO1 C18 C19 131.2(2) . . . ?
CO1 C18 C25 68.8(2) . . . ?
C6 C18 C19 125.1(2) . . . ?
C6 C18 C25 114.1(2) . . . ?
C19 C18 C25 120.7(2) . . . ?
C18 C19 C20 114.6(3) . . . ?
C18 C19 C22 112.4(5) . . . ?
C20 C19 C22 26.3(5) . . . ?
C19 C20 C21 109.1(4) . . . ?
C20 C21 C24 109.5(4) . . . ?
C19 C22 C23 113.2(9) . . . ?
C22 C23 C24 112.7(10) . . . ?
C21 C24 C25 111.9(3) . . . ?
C23 C24 C25 117.9(5) . . . ?
CO1 C25 C12 70.8(2) . . . ?
CO1 C25 C18 69.2(2) . . . ?
CO1 C25 C24 131.4(2) . . . ?
C12 C25 C18 115.5(2) . . . ?
C12 C25 C24 124.1(2) . . . ?
C18 C25 C24 120.4(2) . . . ?
C27 C26 C30 108.8(3) . . . ?
C26 C27 C28 106.9(3) . . . ?
C27 C28 C29 109.1(3) . . . ?
C28 C29 C30 107.5(3) . . . ?
C26 C30 C29 107.7(3) . . . ?
N1 C1 H1 117.561 . . . no
C2 C1 H1 117.560 . . . no
C1 C2 H2 121.565 . . . no
C3 C2 H2 121.565 . . . no
C2 C3 H3 119.963 . . . no
C4 C3 H3 119.963 . . . no
C3 C4 H4 119.924 . . . no
C5 C4 H4 119.924 . . . no
C6 C7 H5 109.429 . . . no
C8 C7 H5 109.428 . . . no
C11 C7 H5 109.429 . . . no
C7 C8 H6 125.198 . . . no
C7 C8 H28 109.472 . . . no
C7 C8 H29 109.472 . . . no
C9 C8 H6 125.320 . . . no
C9 C8 H28 109.471 . . . no
C9 C8 H29 109.472 . . . no
H28 C8 H29 109.460 . . . no
C8 C9 H7 123.407 . . . no
C10 C9 H7 123.407 . . . no
C9 C10 H8 109.966 . . . no
C9 C10 H9 110.087 . . . no
C9 C10 H30 126.405 . . . no
C11 C10 H8 110.023 . . . no
C11 C10 H9 110.044 . . . no
C11 C10 H30 126.405 . . . no
H8 C10 H9 109.504 . . . no
C7 C11 H10 109.602 . . . no
C10 C11 H10 109.602 . . . no
C12 C11 H10 109.603 . . . no
C13 C14 H11 120.169 . . . no
C15 C14 H11 120.170 . . . no
C14 C15 H12 120.061 . . . no
C16 C15 H12 120.061 . . . no
C15 C16 H13 121.213 . . . no
C17 C16 H13 121.213 . . . no
N2 C17 H14 117.995 . . . no
C16 C17 H14 117.995 . . . no
C18 C19 H15 108.178 . . . no
C18 C19 H16 108.177 . . . no
C20 C19 H15 108.177 . . . no
C20 C19 H16 108.177 . . . no
C22 C19 H15 129.552 . . . no
C22 C19 H16 85.057 . . . no
H15 C19 H16 109.461 . . . no
C19 C20 H17 109.563 . . . no
C19 C20 H18 109.563 . . . no
C21 C20 H17 109.563 . . . no
C21 C20 H18 109.563 . . . no
H17 C20 H18 109.460 . . . no
C20 C21 H19 109.468 . . . no
C20 C21 H20 109.470 . . . no
C24 C21 H19 109.469 . . . no
C24 C21 H20 109.470 . . . no
H19 C21 H20 109.460 . . . no
C21 C24 H21 108.857 . . . no
C21 C24 H22 108.856 . . . no
C23 C24 H21 79.785 . . . no
C23 C24 H22 126.171 . . . no
C25 C24 H21 108.855 . . . no
C25 C24 H22 108.855 . . . no
H21 C24 H22 109.460 . . . no
CO1 C26 H23 124.574 . . . no
C27 C26 H23 125.595 . . . no
C30 C26 H23 125.596 . . . no
CO1 C27 H24 125.483 . . . no
C26 C27 H24 126.554 . . . no
C28 C27 H24 126.554 . . . no
CO1 C28 H25 124.183 . . . no
C27 C28 H25 125.435 . . . no
C29 C28 H25 125.434 . . . no
CO1 C29 H26 126.120 . . . no
C28 C29 H26 126.259 . . . no
C30 C29 H26 126.259 . . . no
CO1 C30 H27 126.306 . . . no
C26 C30 H27 126.162 . . . no
C29 C30 H27 126.162 . . . no

loop_
_geom_bond_atom_site_label_1
_geom_bond_atom_site_label_2
_geom_bond_distance
_geom_bond_site_symmetry_1
_geom_bond_site_symmetry_2
_geom_bond_publ_flag
CO1 C6 2.044(3) . . yes
CO1 C12 2.040(3) . . yes
CO1 C18 2.000(3) . . yes
CO1 C25 1.995(3) . . yes
CO1 C26 2.057(3) . . yes
CO1 C27 2.059(3) . . yes
CO1 C28 2.048(3) . . yes
CO1 C29 2.083(3) . . yes
CO1 C30 2.088(3) . . yes
CO1 C101 1.6859(4) . . yes
N1 C1 1.338(4) . . yes
N1 C5 1.352(4) . . yes
N2 C13 1.339(4) . . yes
N2 C17 1.341(3) . . yes
C1 C2 1.366(5) . . yes
C2 C3 1.368(5) . . yes
C3 C4 1.373(4) . . yes
C4 C5 1.387(4) . . yes
C5 C6 1.493(4) . . yes
C6 C7 1.513(4) . . yes
C6 C18 1.452(4) . . yes
C7 C8 1.527(4) . . yes
C7 C11 1.541(4) . . yes
C8 C9 1.367(4) . . yes
C9 C10 1.428(4) . . yes
C10 C11 1.532(4) . . yes
C11 C12 1.526(4) . . yes
C12 C13 1.502(4) . . yes
C12 C25 1.436(4) . . yes
C13 C14 1.404(4) . . yes
C14 C15 1.375(4) . . yes
C15 C16 1.369(4) . . yes
C16 C17 1.371(4) . . yes
C18 C19 1.520(4) . . yes
C18 C25 1.430(4) . . yes
C19 C20 1.502(6) . . yes
C19 C22 1.59(1) . . yes
C20 C21 1.534(7) . . yes
C20 C22 0.71(1) . . yes
C20 C23 1.40(1) . . yes
C21 C22 1.23(1) . . yes
C21 C23 0.76(1) . . yes
C21 C24 1.509(5) . . yes
C22 C23 1.47(2) . . yes
C23 C24 1.46(1) . . yes
C24 C25 1.518(4) . . yes
C26 C27 1.411(4) . . yes
C26 C30 1.403(4) . . yes
C27 C28 1.399(4) . . yes
C28 C29 1.406(4) . . yes
C29 C30 1.409(4) . . yes
C1 H1 0.950 . . no
C2 H2 0.950 . . no
C3 H3 0.950 . . no
C4 H4 0.950 . . no
C7 H5 0.950 . . no
C8 H6 0.952 . . no
C8 H28 0.950 . . no
C8 H29 0.950 . . no
C9 H7 0.950 . . no
C10 H8 0.950 . . no
C10 H9 0.949 . . no
C10 H30 0.950 . . no
C11 H10 0.950 . . no
C14 H11 0.950 . . no
C15 H12 0.950 . . no
C16 H13 0.950 . . no
C17 H14 0.950 . . no
C19 H15 0.950 . . no
C19 H16 0.950 . . no
C20 H17 0.950 . . no
C20 H18 0.950 . . no
C21 H19 0.950 . . no
C21 H20 0.950 . . no
C22 H18 1.047 . . no
C23 H19 1.046 . . no
C24 H21 0.950 . . no
C24 H22 0.950 . . no
C26 H23 0.950 . . no
C27 H24 0.950 . . no
C28 H25 0.950 . . no
C29 H26 0.950 . . no
C30 H27 0.950 . . no

loop_
_geom_contact_atom_site_label_1
_geom_contact_atom_site_label_2
_geom_contact_distance
_geom_contact_site_symmetry_1
_geom_contact_site_symmetry_2
_geom_contact_publ_flag
N2 C27 3.350(4) . 2_765 ?
C1 C17 3.444(5) . 1_545 ?
C3 C22 3.34(1) . 2_756 ?
C15 C28 3.353(4) . 2_665 ?
C15 C29 3.484(4) . 2_665 ?
C15 C27 3.534(4) . 2_665 ?
C15 C21 3.553(6) . 2_666 ?

loop_
_geom_torsion_atom_site_label_1
_geom_torsion_atom_site_label_2
_geom_torsion_atom_site_label_3
_geom_torsion_atom_site_label_4
_geom_torsion
_geom_torsion_site_symmetry_1
_geom_torsion_site_symmetry_2
_geom_torsion_site_symmetry_3
_geom_torsion_site_symmetry_4
_geom_torsion_publ_flag
CO1 C6 C5 N1 -52.1(3) 1_555 1_555 1_555 1_555 yes
CO1 C6 C5 C4 126.3(3) 1_555 1_555 1_555 1_555 yes
CO1 C6 C7 C8 142.9(2) 1_555 1_555 1_555 1_555 yes
CO1 C6 C7 C11 25.8(3) 1_555 1_555 1_555 1_555 yes
CO1 C6 C18 C19 127.3(3) 1_555 1_555 1_555 1_555 yes
CO1 C6 C18 C25 -54.7(2) 1_555 1_555 1_555 1_555 yes
CO1 C12 C11 C7 -31.2(3) 1_555 1_555 1_555 1_555 yes
CO1 C12 C11 C10 -148.3(2) 1_555 1_555 1_555 1_555 yes
CO1 C12 C13 N2 -133.2(2) 1_555 1_555 1_555 1_555 yes
CO1 C12 C13 C14 45.1(4) 1_555 1_555 1_555 1_555 yes
CO1 C12 C25 C18 54.4(2) 1_555 1_555 1_555 1_555 yes
CO1 C12 C25 C24 -127.6(3) 1_555 1_555 1_555 1_555 yes
CO1 C18 C6 C5 -110.3(3) 1_555 1_555 1_555 1_555 yes
CO1 C18 C6 C7 102.1(2) 1_555 1_555 1_555 1_555 yes
CO1 C18 C19 C20 -75.5(4) 1_555 1_555 1_555 1_555 yes
CO1 C18 C19 C22 -104.1(6) 1_555 1_555 1_555 1_555 yes
CO1 C18 C25 C12 -55.3(2) 1_555 1_555 1_555 1_555 yes
CO1 C18 C25 C24 126.7(3) 1_555 1_555 1_555 1_555 yes
CO1 C25 C12 C11 -101.4(2) 1_555 1_555 1_555 1_555 yes
CO1 C25 C12 C13 111.6(3) 1_555 1_555 1_555 1_555 yes
CO1 C25 C18 C6 55.7(2) 1_555 1_555 1_555 1_555 yes
CO1 C25 C18 C19 -126.3(3) 1_555 1_555 1_555 1_555 yes
CO1 C25 C24 C21 109.0(3) 1_555 1_555 1_555 1_555 yes
CO1 C25 C24 C23 76.8(7) 1_555 1_555 1_555 1_555 yes
CO1 C26 C27 C28 -60.1(2) 1_555 1_555 1_555 1_555 yes
CO1 C26 C27 C101 -60.7(1) 1_555 1_555 1_555 1_555 yes
CO1 C26 C30 C29 59.6(2) 1_555 1_555 1_555 1_555 yes
CO1 C26 C30 C101 59.8(1) 1_555 1_555 1_555 1_555 yes
CO1 C26 C101 C27 89.3(2) 1_555 1_555 1_555 1_555 yes
CO1 C26 C101 C28 88.2(3) 1_555 1_555 1_555 1_555 yes
CO1 C26 C101 C29 -91.0(3) 1_555 1_555 1_555 1_555 yes
CO1 C26 C101 C30 -91.3(2) 1_555 1_555 1_555 1_555 yes
CO1 C27 C26 C30 61.2(2) 1_555 1_555 1_555 1_555 yes
CO1 C27 C26 C101 60.7(1) 1_555 1_555 1_555 1_555 yes
CO1 C27 C28 C29 -61.3(2) 1_555 1_555 1_555 1_555 yes
CO1 C27 C28 C101 -60.84(10) 1_555 1_555 1_555 1_555 yes
CO1 C27 C101 C26 -89.9(2) 1_555 1_555 1_555 1_555 yes
CO1 C27 C101 C28 89.4(2) 1_555 1_555 1_555 1_555 yes
CO1 C27 C101 C29 90.3(3) 1_555 1_555 1_555 1_555 yes
CO1 C27 C101 C30 -90.9(3) 1_555 1_555 1_555 1_555 yes
CO1 C28 C27 C26 60.3(2) 1_555 1_555 1_555 1_555 yes
CO1 C28 C27 C101 60.84(10) 1_555 1_555 1_555 1_555 yes
CO1 C28 C29 C30 -60.1(2) 1_555 1_555 1_555 1_555 yes
CO1 C28 C29 C101 -60.2(1) 1_555 1_555 1_555 1_555 yes
CO1 C28 C101 C26 -88.4(3) 1_555 1_555 1_555 1_555 yes
CO1 C28 C101 C27 -89.4(2) 1_555 1_555 1_555 1_555 yes
CO1 C28 C101 C29 91.1(2) 1_555 1_555 1_555 1_555 yes
CO1 C28 C101 C30 90.8(3) 1_555 1_555 1_555 1_555 yes
CO1 C29 C28 C27 60.7(2) 1_555 1_555 1_555 1_555 yes
CO1 C29 C28 C101 60.2(1) 1_555 1_555 1_555 1_555 yes
CO1 C29 C30 C26 -59.0(2) 1_555 1_555 1_555 1_555 yes
CO1 C29 C30 C101 -59.2(1) 1_555 1_555 1_555 1_555 yes
CO1 C29 C101 C26 90.6(3) 1_555 1_555 1_555 1_555 yes
CO1 C29 C101 C27 -89.8(3) 1_555 1_555 1_555 1_555 yes
CO1 C29 C101 C28 -88.9(2) 1_555 1_555 1_555 1_555 yes
CO1 C29 C101 C30 90.9(2) 1_555 1_555 1_555 1_555 yes
CO1 C30 C26 C27 -60.3(2) 1_555 1_555 1_555 1_555 yes
CO1 C30 C26 C101 -59.8(1) 1_555 1_555 1_555 1_555 yes
CO1 C30 C29 C28 59.0(2) 1_555 1_555 1_555 1_555 yes
CO1 C30 C29 C101 59.2(1) 1_555 1_555 1_555 1_555 yes
CO1 C30 C101 C26 89.3(2) 1_555 1_555 1_555 1_555 yes
CO1 C30 C101 C27 90.2(3) 1_555 1_555 1_555 1_555 yes
CO1 C30 C101 C28 -90.2(3) 1_555 1_555 1_555 1_555 yes
CO1 C30 C101 C29 -90.5(2) 1_555 1_555 1_555 1_555 yes
CO1 C101 C26 C27 -89.3(2) 1_555 1_555 1_555 1_555 yes
CO1 C101 C26 C30 91.3(2) 1_555 1_555 1_555 1_555 yes
CO1 C101 C27 C26 89.9(2) 1_555 1_555 1_555 1_555 yes
CO1 C101 C27 C28 -89.4(2) 1_555 1_555 1_555 1_555 yes
CO1 C101 C28 C27 89.4(2) 1_555 1_555 1_555 1_555 yes
CO1 C101 C28 C29 -91.1(2) 1_555 1_555 1_555 1_555 yes
CO1 C101 C29 C28 88.9(2) 1_555 1_555 1_555 1_555 yes
CO1 C101 C29 C30 -90.9(2) 1_555 1_555 1_555 1_555 yes
CO1 C101 C30 C26 -89.3(2) 1_555 1_555 1_555 1_555 yes
CO1 C101 C30 C29 90.5(2) 1_555 1_555 1_555 1_555 yes
N1 C1 C2 C3 0.8(5) 1_555 1_555 1_555 1_555 yes
N1 C5 C4 C3 2.1(4) 1_555 1_555 1_555 1_555 yes
N1 C5 C6 C7 174.8(2) 1_555 1_555 1_555 1_555 yes
N1 C5 C6 C18 27.0(4) 1_555 1_555 1_555 1_555 yes
N2 C13 C12 C11 -1.4(4) 1_555 1_555 1_555 1_555 yes
N2 C13 C12 C25 146.9(3) 1_555 1_555 1_555 1_555 yes
N2 C13 C14 C15 -0.8(4) 1_555 1_555 1_555 1_555 yes
N2 C17 C16 C15 -1.6(5) 1_555 1_555 1_555 1_555 yes
C1 N1 C5 C4 -0.9(4) 1_555 1_555 1_555 1_555 yes
C1 N1 C5 C6 177.5(3) 1_555 1_555 1_555 1_555 yes
C1 C2 C3 C4 0.5(5) 1_555 1_555 1_555 1_555 yes
C2 C1 N1 C5 -0.6(5) 1_555 1_555 1_555 1_555 yes
C2 C3 C4 C5 -1.9(5) 1_555 1_555 1_555 1_555 yes
C3 C4 C5 C6 -176.2(3) 1_555 1_555 1_555 1_555 yes
C4 C5 C6 C7 -6.8(4) 1_555 1_555 1_555 1_555 yes
C4 C5 C6 C18 -154.6(3) 1_555 1_555 1_555 1_555 yes
C5 C6 CO1 C12 -170.0(2) 1_555 1_555 1_555 1_555 yes
C5 C6 CO1 C18 113.9(3) 1_555 1_555 1_555 1_555 yes
C5 C6 CO1 C25 147.8(2) 1_555 1_555 1_555 1_555 yes
C5 C6 CO1 C26 -13.3(2) 1_555 1_555 1_555 1_555 yes
C5 C6 CO1 C27 -53.4(2) 1_555 1_555 1_555 1_555 yes
C5 C6 CO1 C28 -75.0(3) 1_555 1_555 1_555 1_555 yes
C5 C6 CO1 C29 33.9(5) 1_555 1_555 1_555 1_555 yes
C5 C6 CO1 C30 23.2(3) 1_555 1_555 1_555 1_555 yes
C5 C6 CO1 C101 -18.6(3) 1_555 1_555 1_555 1_555 yes
C5 C6 C7 C8 -80.4(3) 1_555 1_555 1_555 1_555 yes
C5 C6 C7 C11 162.5(2) 1_555 1_555 1_555 1_555 yes
C5 C6 C18 C19 17.0(4) 1_555 1_555 1_555 1_555 yes
C5 C6 C18 C25 -165.1(3) 1_555 1_555 1_555 1_555 yes
C6 CO1 C12 C11 36.7(2) 1_555 1_555 1_555 1_555 yes
C6 CO1 C12 C13 170.2(2) 1_555 1_555 1_555 1_555 yes
C6 CO1 C12 C25 -75.8(2) 1_555 1_555 1_555 1_555 yes
C6 CO1 C18 C19 -120.1(3) 1_555 1_555 1_555 1_555 yes
C6 CO1 C18 C25 127.0(2) 1_555 1_555 1_555 1_555 yes
C6 CO1 C25 C12 94.3(2) 1_555 1_555 1_555 1_555 yes
C6 CO1 C25 C18 -33.9(2) 1_555 1_555 1_555 1_555 yes
C6 CO1 C25 C24 -146.7(3) 1_555 1_555 1_555 1_555 yes
C6 CO1 C26 C27 -113.6(2) 1_555 1_555 1_555 1_555 yes
C6 CO1 C26 C30 127.4(2) 1_555 1_555 1_555 1_555 yes
C6 CO1 C26 C101 -173.6(1) 1_555 1_555 1_555 1_555 yes
C6 CO1 C27 C26 78.8(2) 1_555 1_555 1_555 1_555 yes
C6 CO1 C27 C28 -163.5(2) 1_555 1_555 1_555 1_555 yes
C6 CO1 C27 C101 137.4(1) 1_555 1_555 1_555 1_555 yes
C6 CO1 C28 C27 31.9(3) 1_555 1_555 1_555 1_555 yes
C6 CO1 C28 C29 150.9(2) 1_555 1_555 1_555 1_555 yes
C6 CO1 C28 C101 92.0(2) 1_555 1_555 1_555 1_555 yes
C6 CO1 C29 C28 -133.1(3) 1_555 1_555 1_555 1_555 yes
C6 CO1 C29 C30 -14.4(5) 1_555 1_555 1_555 1_555 yes
C6 CO1 C29 C101 -73.5(4) 1_555 1_555 1_555 1_555 yes
C6 CO1 C30 C26 -66.5(2) 1_555 1_555 1_555 1_555 yes
C6 CO1 C30 C29 174.5(2) 1_555 1_555 1_555 1_555 yes
C6 CO1 C30 C101 -126.1(1) 1_555 1_555 1_555 1_555 yes
C6 CO1 C101 C26 9.1(2) 1_555 1_555 1_555 1_555 yes
C6 CO1 C101 C27 -63.2(2) 1_555 1_555 1_555 1_555 yes
C6 CO1 C101 C28 -134.8(2) 1_555 1_555 1_555 1_555 yes
C6 CO1 C101 C29 153.0(2) 1_555 1_555 1_555 1_555 yes
C6 CO1 C101 C30 81.1(2) 1_555 1_555 1_555 1_555 yes
C6 C7 C8 C9 -123.1(3) 1_555 1_555 1_555 1_555 yes
C6 C7 C11 C10 124.9(3) 1_555 1_555 1_555 1_555 yes
C6 C7 C11 C12 3.4(3) 1_555 1_555 1_555 1_555 yes
C6 C18 CO1 C12 -94.0(2) 1_555 1_555 1_555 1_555 yes
C6 C18 CO1 C25 -127.0(2) 1_555 1_555 1_555 1_555 yes
C6 C18 CO1 C26 68.1(2) 1_555 1_555 1_555 1_555 yes
C6 C18 CO1 C27 26.9(3) 1_555 1_555 1_555 1_555 yes
C6 C18 CO1 C28 -160.8(5) 1_555 1_555 1_555 1_555 yes
C6 C18 CO1 C29 154.4(2) 1_555 1_555 1_555 1_555 yes
C6 C18 CO1 C30 112.0(2) 1_555 1_555 1_555 1_555 yes
C6 C18 CO1 C101 104.4(2) 1_555 1_555 1_555 1_555 yes
C6 C18 C19 C20 -169.8(3) 1_555 1_555 1_555 1_555 yes
C6 C18 C19 C22 161.6(6) 1_555 1_555 1_555 1_555 yes
C6 C18 C25 C12 0.4(4) 1_555 1_555 1_555 1_555 yes
C6 C18 C25 C24 -177.6(3) 1_555 1_555 1_555 1_555 yes
C7 C6 CO1 C12 -34.7(2) 1_555 1_555 1_555 1_555 yes
C7 C6 CO1 C18 -110.7(3) 1_555 1_555 1_555 1_555 yes
C7 C6 CO1 C25 -76.9(2) 1_555 1_555 1_555 1_555 yes
C7 C6 CO1 C26 122.0(2) 1_555 1_555 1_555 1_555 yes
C7 C6 CO1 C27 82.0(2) 1_555 1_555 1_555 1_555 yes
C7 C6 CO1 C28 60.3(3) 1_555 1_555 1_555 1_555 yes
C7 C6 CO1 C29 169.2(3) 1_555 1_555 1_555 1_555 yes
C7 C6 CO1 C30 158.5(2) 1_555 1_555 1_555 1_555 yes
C7 C6 CO1 C101 116.7(2) 1_555 1_555 1_555 1_555 yes
C7 C6 C18 C19 -130.6(3) 1_555 1_555 1_555 1_555 yes
C7 C6 C18 C25 47.3(3) 1_555 1_555 1_555 1_555 yes
C7 C8 C9 C10 -1.5(4) 1_555 1_555 1_555 1_555 yes
C7 C11 C10 C9 -4.6(3) 1_555 1_555 1_555 1_555 yes
C7 C11 C12 C13 -167.5(2) 1_555 1_555 1_555 1_555 yes
C7 C11 C12 C25 43.0(3) 1_555 1_555 1_555 1_555 yes
C8 C7 C6 C18 69.0(3) 1_555 1_555 1_555 1_555 yes
C8 C7 C11 C10 3.7(3) 1_555 1_555 1_555 1_555 yes
C8 C7 C11 C12 -117.8(3) 1_555 1_555 1_555 1_555 yes
C8 C9 C10 C11 3.9(4) 1_555 1_555 1_555 1_555 yes
C9 C8 C7 C11 -1.6(3) 1_555 1_555 1_555 1_555 yes
C9 C10 C11 C12 115.4(3) 1_555 1_555 1_555 1_555 yes
C10 C11 C12 C13 75.4(3) 1_555 1_555 1_555 1_555 yes
C10 C11 C12 C25 -74.1(3) 1_555 1_555 1_555 1_555 yes
C11 C7 C6 C18 -48.1(3) 1_555 1_555 1_555 1_555 yes
C11 C12 CO1 C18 79.4(2) 1_555 1_555 1_555 1_555 yes
C11 C12 CO1 C25 112.5(2) 1_555 1_555 1_555 1_555 yes
C11 C12 CO1 C26 -59.2(3) 1_555 1_555 1_555 1_555 yes
C11 C12 CO1 C27 -75.0(2) 1_555 1_555 1_555 1_555 yes
C11 C12 CO1 C28 -113.2(2) 1_555 1_555 1_555 1_555 yes
C11 C12 CO1 C29 -151.9(2) 1_555 1_555 1_555 1_555 yes
C11 C12 CO1 C30 -170.1(2) 1_555 1_555 1_555 1_555 yes
C11 C12 CO1 C101 -114.6(2) 1_555 1_555 1_555 1_555 yes
C11 C12 C13 C14 177.0(3) 1_555 1_555 1_555 1_555 yes
C11 C12 C25 C18 -46.9(4) 1_555 1_555 1_555 1_555 yes
C11 C12 C25 C24 131.0(3) 1_555 1_555 1_555 1_555 yes
C12 CO1 C6 C18 76.1(2) 1_555 1_555 1_555 1_555 yes
C12 CO1 C18 C19 145.9(3) 1_555 1_555 1_555 1_555 yes
C12 CO1 C18 C25 33.0(2) 1_555 1_555 1_555 1_555 yes
C12 CO1 C25 C18 -128.2(2) 1_555 1_555 1_555 1_555 yes
C12 CO1 C25 C24 119.0(3) 1_555 1_555 1_555 1_555 yes
C12 CO1 C26 C27 -21.9(4) 1_555 1_555 1_555 1_555 yes
C12 CO1 C26 C30 -140.9(3) 1_555 1_555 1_555 1_555 yes
C12 CO1 C26 C101 -81.9(3) 1_555 1_555 1_555 1_555 yes
C12 CO1 C27 C26 170.5(2) 1_555 1_555 1_555 1_555 yes
C12 CO1 C27 C28 -71.8(2) 1_555 1_555 1_555 1_555 yes
C12 CO1 C27 C101 -130.9(1) 1_555 1_555 1_555 1_555 yes
C12 CO1 C28 C27 121.5(2) 1_555 1_555 1_555 1_555 yes
C12 CO1 C28 C29 -119.4(2) 1_555 1_555 1_555 1_555 yes
C12 CO1 C28 C101 -178.4(1) 1_555 1_555 1_555 1_555 yes
C12 CO1 C29 C28 73.5(2) 1_555 1_555 1_555 1_555 yes
C12 CO1 C29 C30 -167.8(2) 1_555 1_555 1_555 1_555 yes
C12 CO1 C29 C101 133.1(1) 1_555 1_555 1_555 1_555 yes
C12 CO1 C30 C26 145.1(2) 1_555 1_555 1_555 1_555 yes
C12 CO1 C30 C29 26.1(4) 1_555 1_555 1_555 1_555 yes
C12 CO1 C30 C101 85.5(3) 1_555 1_555 1_555 1_555 yes
C12 CO1 C101 C26 146.2(2) 1_555 1_555 1_555 1_555 yes
C12 CO1 C101 C27 73.9(2) 1_555 1_555 1_555 1_555 yes
C12 CO1 C101 C28 2.3(2) 1_555 1_555 1_555 1_555 yes
C12 CO1 C101 C29 -69.9(2) 1_555 1_555 1_555 1_555 yes
C12 CO1 C101 C30 -141.9(2) 1_555 1_555 1_555 1_555 yes
C12 C13 N2 C17 178.2(3) 1_555 1_555 1_555 1_555 yes
C12 C13 C14 C15 -179.1(3) 1_555 1_555 1_555 1_555 yes
C12 C25 CO1 C18 128.2(2) 1_555 1_555 1_555 1_555 yes
C12 C25 CO1 C26 170.1(3) 1_555 1_555 1_555 1_555 yes
C12 C25 CO1 C27 -18.7(4) 1_555 1_555 1_555 1_555 yes
C12 C25 CO1 C28 -61.0(2) 1_555 1_555 1_555 1_555 yes
C12 C25 CO1 C29 -104.8(2) 1_555 1_555 1_555 1_555 yes
C12 C25 CO1 C30 -148.0(2) 1_555 1_555 1_555 1_555 yes
C12 C25 CO1 C101 -103.9(2) 1_555 1_555 1_555 1_555 yes
C12 C25 C18 C19 178.5(2) 1_555 1_555 1_555 1_555 yes
C12 C25 C24 C21 -157.1(3) 1_555 1_555 1_555 1_555 yes
C12 C25 C24 C23 170.8(6) 1_555 1_555 1_555 1_555 yes
C13 N2 C17 C16 1.4(5) 1_555 1_555 1_555 1_555 yes
C13 C12 CO1 C18 -147.1(2) 1_555 1_555 1_555 1_555 yes
C13 C12 CO1 C25 -114.0(3) 1_555 1_555 1_555 1_555 yes
C13 C12 CO1 C26 74.3(4) 1_555 1_555 1_555 1_555 yes
C13 C12 CO1 C27 58.5(2) 1_555 1_555 1_555 1_555 yes
C13 C12 CO1 C28 20.3(2) 1_555 1_555 1_555 1_555 yes
C13 C12 CO1 C29 -18.4(3) 1_555 1_555 1_555 1_555 yes
C13 C12 CO1 C30 -36.6(4) 1_555 1_555 1_555 1_555 yes
C13 C12 CO1 C101 18.9(3) 1_555 1_555 1_555 1_555 yes
C13 C12 C25 C18 166.1(3) 1_555 1_555 1_555 1_555 yes
C13 C12 C25 C24 -16.0(4) 1_555 1_555 1_555 1_555 yes
C13 C14 C15 C16 0.6(5) 1_555 1_555 1_555 1_555 yes
C14 C13 N2 C17 -0.2(4) 1_555 1_555 1_555 1_555 yes
C14 C13 C12 C25 -34.8(4) 1_555 1_555 1_555 1_555 yes
C14 C15 C16 C17 0.5(5) 1_555 1_555 1_555 1_555 yes
C18 CO1 C12 C25 -33.1(2) 1_555 1_555 1_555 1_555 yes
C18 CO1 C25 C24 -112.8(3) 1_555 1_555 1_555 1_555 yes
C18 CO1 C26 C27 -152.9(2) 1_555 1_555 1_555 1_555 yes
C18 CO1 C26 C30 88.1(2) 1_555 1_555 1_555 1_555 yes
C18 CO1 C26 C101 147.2(1) 1_555 1_555 1_555 1_555 yes
C18 CO1 C27 C26 59.4(3) 1_555 1_555 1_555 1_555 yes
C18 CO1 C27 C28 177.2(2) 1_555 1_555 1_555 1_555 yes
C18 CO1 C27 C101 118.1(2) 1_555 1_555 1_555 1_555 yes
C18 CO1 C28 C27 -174.6(5) 1_555 1_555 1_555 1_555 yes
C18 CO1 C28 C29 -55.6(6) 1_555 1_555 1_555 1_555 yes
C18 CO1 C28 C101 -114.5(5) 1_555 1_555 1_555 1_555 yes
C18 CO1 C29 C28 165.1(2) 1_555 1_555 1_555 1_555 yes
C18 CO1 C29 C30 -76.2(2) 1_555 1_555 1_555 1_555 yes
C18 CO1 C29 C101 -135.3(1) 1_555 1_555 1_555 1_555 yes
C18 CO1 C30 C26 -113.4(2) 1_555 1_555 1_555 1_555 yes
C18 CO1 C30 C29 127.6(2) 1_555 1_555 1_555 1_555 yes
C18 CO1 C30 C101 -173.0(1) 1_555 1_555 1_555 1_555 yes
C18 CO1 C101 C26 -59.7(2) 1_555 1_555 1_555 1_555 yes
C18 CO1 C101 C27 -132.0(2) 1_555 1_555 1_555 1_555 yes
C18 CO1 C101 C28 156.4(2) 1_555 1_555 1_555 1_555 yes
C18 CO1 C101 C29 84.2(2) 1_555 1_555 1_555 1_555 yes
C18 CO1 C101 C30 12.2(2) 1_555 1_555 1_555 1_555 yes
C18 C6 CO1 C25 33.8(2) 1_555 1_555 1_555 1_555 yes
C18 C6 CO1 C26 -127.2(2) 1_555 1_555 1_555 1_555 yes
C18 C6 CO1 C27 -167.3(2) 1_555 1_555 1_555 1_555 yes
C18 C6 CO1 C28 171.1(2) 1_555 1_555 1_555 1_555 yes
C18 C6 CO1 C29 -80.0(4) 1_555 1_555 1_555 1_555 yes
C18 C6 CO1 C30 -90.7(2) 1_555 1_555 1_555 1_555 yes
C18 C6 CO1 C101 -132.6(1) 1_555 1_555 1_555 1_555 yes
C18 C19 C20 C21 -44.8(5) 1_555 1_555 1_555 1_555 yes
C18 C19 C20 C22 -91(1) 1_555 1_555 1_555 1_555 yes
C18 C19 C20 C23 -15.7(9) 1_555 1_555 1_555 1_555 yes
C18 C19 C22 C20 100(1) 1_555 1_555 1_555 1_555 yes
C18 C19 C22 C21 9(1) 1_555 1_555 1_555 1_555 yes
C18 C19 C22 C23 43(1) 1_555 1_555 1_555 1_555 yes
C18 C25 CO1 C26 41.9(4) 1_555 1_555 1_555 1_555 yes
C18 C25 CO1 C27 -146.9(3) 1_555 1_555 1_555 1_555 yes
C18 C25 CO1 C28 170.7(2) 1_555 1_555 1_555 1_555 yes
C18 C25 CO1 C29 127.0(2) 1_555 1_555 1_555 1_555 yes
C18 C25 CO1 C30 83.8(2) 1_555 1_555 1_555 1_555 yes
C18 C25 CO1 C101 127.9(2) 1_555 1_555 1_555 1_555 yes
C18 C25 C24 C21 20.8(4) 1_555 1_555 1_555 1_555 yes
C18 C25 C24 C23 -11.4(7) 1_555 1_555 1_555 1_555 yes
C19 C18 CO1 C25 112.9(3) 1_555 1_555 1_555 1_555 yes
C19 C18 CO1 C26 -52.0(3) 1_555 1_555 1_555 1_555 yes
C19 C18 CO1 C27 -93.2(4) 1_555 1_555 1_555 1_555 yes
C19 C18 CO1 C28 79.1(6) 1_555 1_555 1_555 1_555 yes
C19 C18 CO1 C29 34.2(3) 1_555 1_555 1_555 1_555 yes
C19 C18 CO1 C30 -8.1(3) 1_555 1_555 1_555 1_555 yes
C19 C18 CO1 C101 -15.7(4) 1_555 1_555 1_555 1_555 yes
C19 C18 C25 C24 0.5(4) 1_555 1_555 1_555 1_555 yes
C19 C20 C21 C22 -65(1) 1_555 1_555 1_555 1_555 yes
C19 C20 C21 C23 125(1) 1_555 1_555 1_555 1_555 yes
C19 C20 C21 C24 66.8(5) 1_555 1_555 1_555 1_555 yes
C19 C20 C22 C21 120.0(9) 1_555 1_555 1_555 1_555 yes
C19 C20 C22 C23 125.4(6) 1_555 1_555 1_555 1_555 yes
C19 C20 C23 C21 -68(1) 1_555 1_555 1_555 1_555 yes
C19 C20 C23 C22 -76(1) 1_555 1_555 1_555 1_555 yes
C19 C20 C23 C24 5(1) 1_555 1_555 1_555 1_555 yes
C19 C22 C20 C21 -120.0(9) 1_555 1_555 1_555 1_555 yes
C19 C22 C20 C23 -125.4(6) 1_555 1_555 1_555 1_555 yes
C19 C22 C21 C20 72(1) 1_555 1_555 1_555 1_555 yes
C19 C22 C21 C23 82(1) 1_555 1_555 1_555 1_555 yes
C19 C22 C21 C24 13(1) 1_555 1_555 1_555 1_555 yes
C19 C22 C23 C20 56(1) 1_555 1_555 1_555 1_555 yes
C19 C22 C23 C21 -113(1) 1_555 1_555 1_555 1_555 yes
C19 C22 C23 C24 -55(1) 1_555 1_555 1_555 1_555 yes
C20 C19 C18 C25 12.4(5) 1_555 1_555 1_555 1_555 yes
C20 C19 C22 C21 -90(1) 1_555 1_555 1_555 1_555 yes
C20 C19 C22 C23 -56(1) 1_555 1_555 1_555 1_555 yes
C20 C21 C22 C23 -9(1) 1_555 1_555 1_555 1_555 yes
C20 C21 C23 C22 4.9(9) 1_555 1_555 1_555 1_555 yes
C20 C21 C23 C24 -122.4(6) 1_555 1_555 1_555 1_555 yes
C20 C21 C24 C23 54(1) 1_555 1_555 1_555 1_555 yes
C20 C21 C24 C25 -53.7(5) 1_555 1_555 1_555 1_555 yes
C20 C22 C21 C23 9(1) 1_555 1_555 1_555 1_555 yes
C20 C22 C21 C24 -59(1) 1_555 1_555 1_555 1_555 yes
C20 C22 C23 C21 -169(1) 1_555 1_555 1_555 1_555 yes
C20 C22 C23 C24 -111(1) 1_555 1_555 1_555 1_555 yes
C20 C23 C21 C22 -4.9(9) 1_555 1_555 1_555 1_555 yes
C20 C23 C21 C24 122.4(6) 1_555 1_555 1_555 1_555 yes
C20 C23 C22 C21 169(1) 1_555 1_555 1_555 1_555 yes
C20 C23 C24 C21 -76(1) 1_555 1_555 1_555 1_555 yes
C20 C23 C24 C25 8(1) 1_555 1_555 1_555 1_555 yes
C21 C20 C19 C22 46(1) 1_555 1_555 1_555 1_555 yes
C21 C20 C22 C23 5.4(9) 1_555 1_555 1_555 1_555 yes
C21 C20 C23 C22 -8(1) 1_555 1_555 1_555 1_555 yes
C21 C20 C23 C24 73(1) 1_555 1_555 1_555 1_555 yes
C21 C22 C20 C23 -5.4(9) 1_555 1_555 1_555 1_555 yes
C21 C22 C23 C24 57(1) 1_555 1_555 1_555 1_555 yes
C21 C23 C20 C22 8(1) 1_555 1_555 1_555 1_555 yes
C21 C23 C24 C25 85(1) 1_555 1_555 1_555 1_555 yes
C21 C24 C23 C22 -46.3(10) 1_555 1_555 1_555 1_555 yes
C22 C19 C18 C25 -16.2(7) 1_555 1_555 1_555 1_555 yes
C22 C19 C20 C23 75(1) 1_555 1_555 1_555 1_555 yes
C22 C20 C21 C23 -169(1) 1_555 1_555 1_555 1_555 yes
C22 C20 C21 C24 132(1) 1_555 1_555 1_555 1_555 yes
C22 C20 C23 C24 82(1) 1_555 1_555 1_555 1_555 yes
C22 C21 C20 C23 169(1) 1_555 1_555 1_555 1_555 yes
C22 C21 C23 C24 -127.3(7) 1_555 1_555 1_555 1_555 yes
C22 C21 C24 C23 78(1) 1_555 1_555 1_555 1_555 yes
C22 C21 C24 C25 -29(1) 1_555 1_555 1_555 1_555 yes
C22 C23 C21 C24 127.3(7) 1_555 1_555 1_555 1_555 yes
C22 C23 C24 C25 39(1) 1_555 1_555 1_555 1_555 yes
C23 C20 C21 C24 -58(1) 1_555 1_555 1_555 1_555 yes
C23 C21 C24 C25 -108(1) 1_555 1_555 1_555 1_555 yes
C23 C22 C21 C24 -69(1) 1_555 1_555 1_555 1_555 yes
C24 C25 CO1 C26 -70.9(4) 1_555 1_555 1_555 1_555 yes
C24 C25 CO1 C27 100.3(4) 1_555 1_555 1_555 1_555 yes
C24 C25 CO1 C28 58.0(3) 1_555 1_555 1_555 1_555 yes
C24 C25 CO1 C29 14.2(3) 1_555 1_555 1_555 1_555 yes
C24 C25 CO1 C30 -28.9(3) 1_555 1_555 1_555 1_555 yes
C24 C25 CO1 C101 15.1(4) 1_555 1_555 1_555 1_555 yes
C25 CO1 C26 C27 175.1(3) 1_555 1_555 1_555 1_555 yes
C25 CO1 C26 C30 56.2(4) 1_555 1_555 1_555 1_555 yes
C25 CO1 C26 C101 115.2(3) 1_555 1_555 1_555 1_555 yes
C25 CO1 C27 C26 -175.5(3) 1_555 1_555 1_555 1_555 yes
C25 CO1 C27 C28 -57.8(4) 1_555 1_555 1_555 1_555 yes
C25 CO1 C27 C101 -116.9(3) 1_555 1_555 1_555 1_555 yes
C25 CO1 C28 C27 157.8(2) 1_555 1_555 1_555 1_555 yes
C25 CO1 C28 C29 -83.1(2) 1_555 1_555 1_555 1_555 yes
C25 CO1 C28 C101 -142.1(1) 1_555 1_555 1_555 1_555 yes
C25 CO1 C29 C28 119.6(2) 1_555 1_555 1_555 1_555 yes
C25 CO1 C29 C30 -121.7(2) 1_555 1_555 1_555 1_555 yes
C25 CO1 C29 C101 179.2(1) 1_555 1_555 1_555 1_555 yes
C25 CO1 C30 C26 -159.8(2) 1_555 1_555 1_555 1_555 yes
C25 CO1 C30 C29 81.2(2) 1_555 1_555 1_555 1_555 yes
C25 CO1 C30 C101 140.6(1) 1_555 1_555 1_555 1_555 yes
C25 CO1 C101 C26 -145.4(2) 1_555 1_555 1_555 1_555 yes
C25 CO1 C101 C27 142.3(2) 1_555 1_555 1_555 1_555 yes
C25 CO1 C101 C28 70.7(2) 1_555 1_555 1_555 1_555 yes
C25 CO1 C101 C29 -1.5(2) 1_555 1_555 1_555 1_555 yes
C25 CO1 C101 C30 -73.4(2) 1_555 1_555 1_555 1_555 yes
C25 C12 CO1 C26 -171.7(2) 1_555 1_555 1_555 1_555 yes
C25 C12 CO1 C27 172.5(2) 1_555 1_555 1_555 1_555 yes
C25 C12 CO1 C28 134.3(2) 1_555 1_555 1_555 1_555 yes
C25 C12 CO1 C29 95.6(2) 1_555 1_555 1_555 1_555 yes
C25 C12 CO1 C30 77.4(3) 1_555 1_555 1_555 1_555 yes
C25 C12 CO1 C101 132.9(1) 1_555 1_555 1_555 1_555 yes
C25 C18 CO1 C26 -164.9(2) 1_555 1_555 1_555 1_555 yes
C25 C18 CO1 C27 153.9(2) 1_555 1_555 1_555 1_555 yes
C25 C18 CO1 C28 -33.8(6) 1_555 1_555 1_555 1_555 yes
C25 C18 CO1 C29 -78.7(2) 1_555 1_555 1_555 1_555 yes
C25 C18 CO1 C30 -121.0(2) 1_555 1_555 1_555 1_555 yes
C25 C18 CO1 C101 -128.6(2) 1_555 1_555 1_555 1_555 yes
C26 CO1 C27 C28 117.8(3) 1_555 1_555 1_555 1_555 yes
C26 CO1 C27 C101 58.6(2) 1_555 1_555 1_555 1_555 yes
C26 CO1 C28 C27 -38.3(2) 1_555 1_555 1_555 1_555 yes
C26 CO1 C28 C29 80.7(2) 1_555 1_555 1_555 1_555 yes
C26 CO1 C28 C101 21.7(1) 1_555 1_555 1_555 1_555 yes
C26 CO1 C29 C28 -81.3(2) 1_555 1_555 1_555 1_555 yes
C26 CO1 C29 C30 37.4(2) 1_555 1_555 1_555 1_555 yes
C26 CO1 C29 C101 -21.8(1) 1_555 1_555 1_555 1_555 yes
C26 CO1 C30 C29 -119.0(3) 1_555 1_555 1_555 1_555 yes
C26 CO1 C30 C101 -59.6(2) 1_555 1_555 1_555 1_555 yes
C26 CO1 C101 C27 -72.3(2) 1_555 1_555 1_555 1_555 yes
C26 CO1 C101 C28 -143.9(2) 1_555 1_555 1_555 1_555 yes
C26 CO1 C101 C29 143.9(2) 1_555 1_555 1_555 1_555 yes
C26 CO1 C101 C30 72.0(2) 1_555 1_555 1_555 1_555 yes
C26 C27 CO1 C28 -117.8(3) 1_555 1_555 1_555 1_555 yes
C26 C27 CO1 C29 -80.3(2) 1_555 1_555 1_555 1_555 yes
C26 C27 CO1 C30 -37.3(2) 1_555 1_555 1_555 1_555 yes
C26 C27 CO1 C101 -58.6(2) 1_555 1_555 1_555 1_555 yes
C26 C27 C28 C29 -1.1(3) 1_555 1_555 1_555 1_555 yes
C26 C27 C28 C101 -0.6(2) 1_555 1_555 1_555 1_555 yes
C26 C27 C101 C28 179.3(2) 1_555 1_555 1_555 1_555 yes
C26 C27 C101 C29 -179.7(3) 1_555 1_555 1_555 1_555 yes
C26 C27 C101 C30 -0.9(4) 1_555 1_555 1_555 1_555 yes
C26 C30 CO1 C27 37.8(2) 1_555 1_555 1_555 1_555 yes
C26 C30 CO1 C28 81.3(2) 1_555 1_555 1_555 1_555 yes
C26 C30 CO1 C29 119.0(3) 1_555 1_555 1_555 1_555 yes
C26 C30 CO1 C101 59.6(2) 1_555 1_555 1_555 1_555 yes
C26 C30 C29 C28 -0.0(3) 1_555 1_555 1_555 1_555 yes
C26 C30 C29 C101 0.2(2) 1_555 1_555 1_555 1_555 yes
C26 C30 C101 C27 0.9(4) 1_555 1_555 1_555 1_555 yes
C26 C30 C101 C28 -179.5(3) 1_555 1_555 1_555 1_555 yes
C26 C30 C101 C29 -179.8(2) 1_555 1_555 1_555 1_555 yes
C26 C101 CO1 C27 72.3(2) 1_555 1_555 1_555 1_555 yes
C26 C101 CO1 C28 143.9(2) 1_555 1_555 1_555 1_555 yes
C26 C101 CO1 C29 -143.9(2) 1_555 1_555 1_555 1_555 yes
C26 C101 CO1 C30 -72.0(2) 1_555 1_555 1_555 1_555 yes
C26 C101 C27 C28 -179.3(2) 1_555 1_555 1_555 1_555 yes
C26 C101 C28 C27 1.1(4) 1_555 1_555 1_555 1_555 yes
C26 C101 C28 C29 -179.5(3) 1_555 1_555 1_555 1_555 yes
C26 C101 C29 C28 179.5(3) 1_555 1_555 1_555 1_555 yes
C26 C101 C29 C30 -0.3(4) 1_555 1_555 1_555 1_555 yes
C26 C101 C30 C29 179.8(2) 1_555 1_555 1_555 1_555 yes
C27 CO1 C26 C30 -119.0(2) 1_555 1_555 1_555 1_555 yes
C27 CO1 C26 C101 -59.9(2) 1_555 1_555 1_555 1_555 yes
C27 CO1 C28 C29 119.0(3) 1_555 1_555 1_555 1_555 yes
C27 CO1 C28 C101 60.1(2) 1_555 1_555 1_555 1_555 yes
C27 CO1 C29 C28 -37.5(2) 1_555 1_555 1_555 1_555 yes
C27 CO1 C29 C30 81.2(2) 1_555 1_555 1_555 1_555 yes
C27 CO1 C29 C101 22.1(1) 1_555 1_555 1_555 1_555 yes
C27 CO1 C30 C29 -81.2(2) 1_555 1_555 1_555 1_555 yes
C27 CO1 C30 C101 -21.8(1) 1_555 1_555 1_555 1_555 yes
C27 CO1 C101 C28 -71.6(2) 1_555 1_555 1_555 1_555 yes
C27 CO1 C101 C29 -143.8(2) 1_555 1_555 1_555 1_555 yes
C27 CO1 C101 C30 144.2(2) 1_555 1_555 1_555 1_555 yes
C27 C26 CO1 C28 38.1(2) 1_555 1_555 1_555 1_555 yes
C27 C26 CO1 C29 81.6(2) 1_555 1_555 1_555 1_555 yes
C27 C26 CO1 C30 119.0(2) 1_555 1_555 1_555 1_555 yes
C27 C26 CO1 C101 59.9(2) 1_555 1_555 1_555 1_555 yes
C27 C26 C30 C29 -0.6(3) 1_555 1_555 1_555 1_555 yes
C27 C26 C30 C101 -0.5(2) 1_555 1_555 1_555 1_555 yes
C27 C26 C101 C28 -1.1(4) 1_555 1_555 1_555 1_555 yes
C27 C26 C101 C29 179.7(3) 1_555 1_555 1_555 1_555 yes
C27 C26 C101 C30 179.4(2) 1_555 1_555 1_555 1_555 yes
C27 C28 CO1 C29 -119.0(3) 1_555 1_555 1_555 1_555 yes
C27 C28 CO1 C30 -81.6(2) 1_555 1_555 1_555 1_555 yes
C27 C28 CO1 C101 -60.1(2) 1_555 1_555 1_555 1_555 yes
C27 C28 C29 C30 0.7(4) 1_555 1_555 1_555 1_555 yes
C27 C28 C29 C101 0.5(2) 1_555 1_555 1_555 1_555 yes
C27 C28 C101 C29 -179.4(2) 1_555 1_555 1_555 1_555 yes
C27 C28 C101 C30 -179.7(3) 1_555 1_555 1_555 1_555 yes
C27 C101 CO1 C28 71.6(2) 1_555 1_555 1_555 1_555 yes
C27 C101 CO1 C29 143.8(2) 1_555 1_555 1_555 1_555 yes
C27 C101 CO1 C30 -144.2(2) 1_555 1_555 1_555 1_555 yes
C27 C101 C26 C30 -179.4(2) 1_555 1_555 1_555 1_555 yes
C27 C101 C28 C29 179.4(2) 1_555 1_555 1_555 1_555 yes
C27 C101 C29 C28 -0.9(4) 1_555 1_555 1_555 1_555 yes
C27 C101 C29 C30 179.3(3) 1_555 1_555 1_555 1_555 yes
C27 C101 C30 C29 -179.3(3) 1_555 1_555 1_555 1_555 yes
C28 CO1 C26 C30 -80.9(2) 1_555 1_555 1_555 1_555 yes
C28 CO1 C26 C101 -21.8(1) 1_555 1_555 1_555 1_555 yes
C28 CO1 C27 C101 -59.1(2) 1_555 1_555 1_555 1_555 yes
C28 CO1 C29 C30 118.7(3) 1_555 1_555 1_555 1_555 yes
C28 CO1 C29 C101 59.5(2) 1_555 1_555 1_555 1_555 yes
C28 CO1 C30 C29 -37.7(2) 1_555 1_555 1_555 1_555 yes
C28 CO1 C30 C101 21.7(1) 1_555 1_555 1_555 1_555 yes
C28 CO1 C101 C29 -72.2(2) 1_555 1_555 1_555 1_555 yes
C28 CO1 C101 C30 -144.1(2) 1_555 1_555 1_555 1_555 yes
C28 C27 CO1 C29 37.4(2) 1_555 1_555 1_555 1_555 yes
C28 C27 CO1 C30 80.5(2) 1_555 1_555 1_555 1_555 yes
C28 C27 CO1 C101 59.1(2) 1_555 1_555 1_555 1_555 yes
C28 C27 C26 C30 1.0(3) 1_555 1_555 1_555 1_555 yes
C28 C27 C26 C101 0.6(2) 1_555 1_555 1_555 1_555 yes
C28 C27 C101 C29 0.9(4) 1_555 1_555 1_555 1_555 yes
C28 C27 C101 C30 179.7(3) 1_555 1_555 1_555 1_555 yes
C28 C29 CO1 C30 -118.7(3) 1_555 1_555 1_555 1_555 yes
C28 C29 CO1 C101 -59.5(2) 1_555 1_555 1_555 1_555 yes
C28 C29 C30 C101 -0.2(2) 1_555 1_555 1_555 1_555 yes
C28 C29 C101 C30 179.8(2) 1_555 1_555 1_555 1_555 yes
C28 C101 CO1 C29 72.2(2) 1_555 1_555 1_555 1_555 yes
C28 C101 CO1 C30 144.1(2) 1_555 1_555 1_555 1_555 yes
C28 C101 C26 C30 179.5(3) 1_555 1_555 1_555 1_555 yes
C28 C101 C29 C30 -179.8(2) 1_555 1_555 1_555 1_555 yes
C28 C101 C30 C29 0.3(4) 1_555 1_555 1_555 1_555 yes
C29 CO1 C26 C30 -37.3(2) 1_555 1_555 1_555 1_555 yes
C29 CO1 C26 C101 21.7(1) 1_555 1_555 1_555 1_555 yes
C29 CO1 C27 C101 -21.7(1) 1_555 1_555 1_555 1_555 yes
C29 CO1 C28 C101 -58.9(2) 1_555 1_555 1_555 1_555 yes
C29 CO1 C30 C101 59.4(2) 1_555 1_555 1_555 1_555 yes
C29 CO1 C101 C30 -72.0(2) 1_555 1_555 1_555 1_555 yes
C29 C28 CO1 C30 37.4(2) 1_555 1_555 1_555 1_555 yes
C29 C28 CO1 C101 58.9(2) 1_555 1_555 1_555 1_555 yes
C29 C28 C27 C101 -0.5(2) 1_555 1_555 1_555 1_555 yes
C29 C28 C101 C30 -0.3(4) 1_555 1_555 1_555 1_555 yes
C29 C30 CO1 C101 -59.4(2) 1_555 1_555 1_555 1_555 yes
C29 C30 C26 C101 -0.2(2) 1_555 1_555 1_555 1_555 yes
C29 C101 CO1 C30 72.0(2) 1_555 1_555 1_555 1_555 yes
C29 C101 C26 C30 0.3(4) 1_555 1_555 1_555 1_555 yes
C30 CO1 C26 C101 59.0(2) 1_555 1_555 1_555 1_555 yes
C30 CO1 C27 C101 21.4(1) 1_555 1_555 1_555 1_555 yes
C30 CO1 C28 C101 -21.5(1) 1_555 1_555 1_555 1_555 yes
C30 CO1 C29 C101 -59.2(2) 1_555 1_555 1_555 1_555 yes
C30 C26 CO1 C101 -59.0(2) 1_555 1_555 1_555 1_555 yes
C30 C26 C27 C101 0.5(2) 1_555 1_555 1_555 1_555 yes
C30 C29 CO1 C101 59.2(2) 1_555 1_555 1_555 1_555 yes
C30 C29 C28 C101 0.2(2) 1_555 1_555 1_555 1_555 yes
